data_4024481
loop_
_publ_author_name
'Ho-Jin Son'
'Won-Sik Han'
'Dae-Hwan Yoo'
'Kyoung-Tae Min'
'Soon-Nam Kwon'
'Jaejung Ko'
'Sang Ook Kang'

_publ_section_title
;
Fluorescence Control on Panchromatic Spectra via C-Alkylation on Arylated
Quinoxalines
;
_journal_name_full 'Journal of Organic Chemistry'
_journal_page_first 3175
_journal_page_last 3178
_journal_paper_doi 10.1021/jo9002147
_journal_volume 74
_journal_year 2009
_chemical_formula_sum 'C40 H42 N4'
_chemical_formula_weight 578.78
_chemical_name_systematic
;
 ?
;
_space_group_IT_number 2
_symmetry_cell_setting triclinic
_symmetry_space_group_name_Hall '-P 1'
_symmetry_space_group_name_H-M 'P -1'
_atom_sites_solution_hydrogens geom
_atom_sites_solution_primary direct
_atom_sites_solution_secondary difmap
_audit_creation_method SHELXL-97
_cell_angle_alpha 102.044(2)
_cell_angle_beta 108.516(2)
_cell_angle_gamma 99.249(2)
_cell_formula_units_Z 2
_cell_length_a 10.1199(11)
_cell_length_b 12.8822(14)
_cell_length_c 13.9569(15)
_cell_measurement_reflns_used 3374
_cell_measurement_temperature 233(2)
_cell_measurement_theta_max 25.332
_cell_measurement_theta_min 2.395
_cell_volume 1636.0(3)
_computing_cell_refinement 'SMART (Bruker, 1999)'
_computing_data_collection 'SMART (Bruker, 1999)'
_computing_data_reduction 'SAINT-Plus (Bruker, 1999)'
_computing_molecular_graphics 'Ortep-3 for Windows (Farrugia, 1997)'
_computing_publication_material 'SHELXL-97 (Sheldrick, 1997)'
_computing_structure_refinement 'SHELXL-97 (Sheldrick, 1997)'
_computing_structure_solution 'SHELXS-97 (Sheldrick, 1997)'
_diffrn_ambient_temperature 233(2)
_diffrn_measured_fraction_theta_full 0.992
_diffrn_measured_fraction_theta_max 0.992
_diffrn_measurement_device_type 'Bruker SMART 1000 CCD diffractometer'
_diffrn_measurement_method \w-scans
_diffrn_radiation_monochromator graphite
_diffrn_radiation_source 'fine-focus sealed tube'
_diffrn_radiation_type MoK\a
_diffrn_radiation_wavelength 0.71073
_diffrn_reflns_av_R_equivalents 0.0471
_diffrn_reflns_av_sigmaI/netI 0.0633
_diffrn_reflns_limit_h_max 13
_diffrn_reflns_limit_h_min -13
_diffrn_reflns_limit_k_max 17
_diffrn_reflns_limit_k_min -17
_diffrn_reflns_limit_l_max 18
_diffrn_reflns_limit_l_min -18
_diffrn_reflns_number 22819
_diffrn_reflns_theta_full 28.43
_diffrn_reflns_theta_max 28.43
_diffrn_reflns_theta_min 1.97
_exptl_absorpt_coefficient_mu 0.069
_exptl_absorpt_correction_T_max 0.9897
_exptl_absorpt_correction_T_min 0.9857
_exptl_absorpt_correction_type multi-scan
_exptl_crystal_colour yellow
_exptl_crystal_density_diffrn 1.175
_exptl_crystal_density_method 'not measured'
_exptl_crystal_description block
_exptl_crystal_F_000 620
_exptl_crystal_size_max 0.21
_exptl_crystal_size_mid 0.18
_exptl_crystal_size_min 0.15
_refine_diff_density_max 0.424
_refine_diff_density_min -0.357
_refine_diff_density_rms 0.041
_refine_ls_extinction_coef 0.0020(13)
_refine_ls_extinction_expression Fc^*^=kFc[1+0.001xFc^2^\l^3^/sin(2\q)]^-1/4^
_refine_ls_extinction_method SHELXL
_refine_ls_goodness_of_fit_ref 1.014
_refine_ls_hydrogen_treatment constr
_refine_ls_matrix_type full
_refine_ls_number_parameters 403
_refine_ls_number_reflns 8201
_refine_ls_number_restraints 0
_refine_ls_restrained_S_all 1.014
_refine_ls_R_factor_all 0.1210
_refine_ls_R_factor_gt 0.0558
_refine_ls_shift/su_max 0.001
_refine_ls_shift/su_mean 0.000
_refine_ls_structure_factor_coef Fsqd
_refine_ls_weighting_details 'calc w=1/[\s^2^(Fo^2^)+(0.0646P)^2^+0.3707P] where P=(Fo^2^+2Fc^2^)/3'
_refine_ls_weighting_scheme calc
_refine_ls_wR_factor_gt 0.1327
_refine_ls_wR_factor_ref 0.1673
_reflns_number_gt 4277
_reflns_number_total 8201
_reflns_threshold_expression >2sigma(I)
_cod_data_source_file jo9002147_si_003.cif
_cod_data_source_block 3e
_cod_depositor_comments
;
The following automatic conversions were performed:
'_symmetry_cell_setting' value 'Triclinic' changed to 'triclinic'
according to '/home/saulius/struct/CIF-dictionaries/cif_core.dic'
dictionary named 'cif_core.dic' version 2.4.1 from 2010-06-29.

Automatic conversion script
Id: cif_fix_enum 1527 2010-12-29 10:47:43Z saulius 
;
_cod_original_sg_symbol_H-M P-1
_cod_database_code 4024481

loop_
_symmetry_equiv_pos_as_xyz
'x, y, z'
'-x, -y, -z'

loop_
_atom_site_label
_atom_site_type_symbol
_atom_site_fract_x
_atom_site_fract_y
_atom_site_fract_z
_atom_site_U_iso_or_equiv
_atom_site_adp_type
_atom_site_occupancy
_atom_site_symmetry_multiplicity
_atom_site_calc_flag
_atom_site_refinement_flags
_atom_site_disorder_assembly
_atom_site_disorder_group
N1 N 0.21018(17) 0.02010(13) 0.20416(13) 0.0383(4) Uani 1 1 d . . .
H1 H 0.2118 0.0772 0.1802 0.046 Uiso 1 1 calc R . .
N2 N 0.10350(16) -0.19397(12) 0.18866(12) 0.0352(4) Uani 1 1 d . . .
N3 N -0.2555(2) -0.57349(15) 0.30571(19) 0.0668(6) Uani 1 1 d . . .
N4 N 0.3181(2) 0.53167(16) 0.35838(19) 0.0705(6) Uani 1 1 d . . .
C1 C 0.12213(19) -0.00065(15) 0.25970(14) 0.0319(4) Uani 1 1 d . . .
C2 C 0.3008(2) -0.05412(15) 0.18570(14) 0.0344(4) Uani 1 1 d . . .
C3 C 0.2073(2) -0.17019(15) 0.15584(14) 0.0354(4) Uani 1 1 d . . .
C4 C 0.06971(19) -0.11084(14) 0.25262(14) 0.0315(4) Uani 1 1 d . . .
C5 C -0.02505(19) -0.13877(15) 0.30358(14) 0.0324(4) Uani 1 1 d . . .
C6 C -0.0638(2) -0.05413(15) 0.36017(15) 0.0379(5) Uani 1 1 d . . .
H6 H -0.1270 -0.0709 0.3947 0.045 Uiso 1 1 calc R . .
C7 C -0.0114(2) 0.05382(16) 0.36651(15) 0.0388(5) Uani 1 1 d . . .
H7 H -0.0395 0.1088 0.4058 0.047 Uiso 1 1 calc R . .
C8 C 0.0813(2) 0.08372(15) 0.31675(15) 0.0342(4) Uani 1 1 d . . .
C9 C 0.3434(2) -0.02851(18) 0.09441(15) 0.0429(5) Uani 1 1 d . . .
H9A H 0.3932 0.0491 0.1157 0.052 Uiso 1 1 calc R . .
H9B H 0.4118 -0.0712 0.0834 0.052 Uiso 1 1 calc R . .
C10 C 0.2191(2) -0.0524(2) -0.00991(17) 0.0604(7) Uani 1 1 d . . .
H10A H 0.1877 -0.1317 -0.0424 0.072 Uiso 1 1 calc R . .
H10B H 0.1382 -0.0281 0.0037 0.072 Uiso 1 1 calc R . .
C11 C 0.2576(3) 0.0029(5) -0.0856(3) 0.148(2) Uani 1 1 d . . .
H11A H 0.3461 -0.0138 -0.0918 0.177 Uiso 1 1 calc R . .
H11B H 0.1811 -0.0276 -0.1551 0.177 Uiso 1 1 calc R . .
C12 C 0.2784(6) 0.1227(5) -0.0544(5) 0.264(5) Uani 1 1 d . . .
H12A H 0.1976 0.1403 -0.0370 0.396 Uiso 1 1 calc R . .
H12B H 0.2849 0.1515 -0.1121 0.396 Uiso 1 1 calc R . .
H12C H 0.3664 0.1552 0.0065 0.396 Uiso 1 1 calc R . .
C13 C 0.43502(19) -0.03229(15) 0.28525(14) 0.0332(4) Uani 1 1 d . . .
C14 C 0.5362(2) 0.06766(17) 0.32258(17) 0.0478(5) Uani 1 1 d . . .
H14 H 0.5227 0.1207 0.2856 0.057 Uiso 1 1 calc R . .
C15 C 0.6566(2) 0.09064(18) 0.41324(18) 0.0511(6) Uani 1 1 d . . .
H15 H 0.7234 0.1588 0.4372 0.061 Uiso 1 1 calc R . .
C16 C 0.6786(2) 0.01426(19) 0.46821(16) 0.0466(5) Uani 1 1 d . . .
H16 H 0.7609 0.0294 0.5291 0.056 Uiso 1 1 calc R . .
C17 C 0.5795(2) -0.08412(18) 0.43339(16) 0.0457(5) Uani 1 1 d . . .
H17 H 0.5936 -0.1367 0.4708 0.055 Uiso 1 1 calc R . .
C18 C 0.4587(2) -0.10671(16) 0.34341(15) 0.0388(5) Uani 1 1 d . . .
H18 H 0.3910 -0.1743 0.3213 0.047 Uiso 1 1 calc R . .
C19 C 0.2358(2) -0.26403(17) 0.08926(16) 0.0424(5) Uani 1 1 d . . .
C20 C 0.3747(2) -0.27249(19) 0.09795(17) 0.0515(6) Uani 1 1 d . . .
H20 H 0.4540 -0.2156 0.1445 0.062 Uiso 1 1 calc R . .
C21 C 0.3970(3) -0.3643(2) 0.0384(2) 0.0665(7) Uani 1 1 d . . .
H21 H 0.4909 -0.3699 0.0456 0.080 Uiso 1 1 calc R . .
C22 C 0.2819(3) -0.4467(2) -0.0306(2) 0.0772(8) Uani 1 1 d . . .
H22 H 0.2971 -0.5085 -0.0710 0.093 Uiso 1 1 calc R . .
C23 C 0.1436(3) -0.4394(2) -0.0412(2) 0.0764(8) Uani 1 1 d . . .
H23 H 0.0648 -0.4959 -0.0892 0.092 Uiso 1 1 calc R . .
C24 C 0.1212(3) -0.34925(19) 0.01879(18) 0.0591(6) Uani 1 1 d . . .
H24 H 0.0268 -0.3453 0.0119 0.071 Uiso 1 1 calc R . .
C25 C -0.0837(2) -0.25290(15) 0.30107(14) 0.0347(4) Uani 1 1 d . . .
C26 C 0.0019(2) -0.32557(16) 0.32176(17) 0.0444(5) Uani 1 1 d . . .
H26 H 0.1006 -0.3029 0.3347 0.053 Uiso 1 1 calc R . .
C27 C -0.0529(2) -0.43015(17) 0.32397(19) 0.0533(6) Uani 1 1 d . . .
H27 H 0.0091 -0.4765 0.3389 0.064 Uiso 1 1 calc R . .
C28 C -0.1990(2) -0.46820(16) 0.30437(18) 0.0473(5) Uani 1 1 d . . .
C29 C -0.2853(2) -0.39529(17) 0.28398(17) 0.0454(5) Uani 1 1 d . . .
H29 H -0.3841 -0.4178 0.2704 0.055 Uiso 1 1 calc R . .
C30 C -0.2284(2) -0.29047(16) 0.28338(16) 0.0397(5) Uani 1 1 d . . .
H30 H -0.2896 -0.2431 0.2706 0.048 Uiso 1 1 calc R . .
C31 C -0.1678(4) -0.6515(2) 0.3079(4) 0.1140(14) Uani 1 1 d . . .
H31A H -0.1441 -0.6637 0.2449 0.171 Uiso 1 1 calc R . .
H31B H -0.2202 -0.7201 0.3107 0.171 Uiso 1 1 calc R . .
H31C H -0.0800 -0.6232 0.3694 0.171 Uiso 1 1 calc R . .
C32 C -0.4095(3) -0.6184(2) 0.2589(3) 0.0867(9) Uani 1 1 d . . .
H32A H -0.4568 -0.5710 0.2927 0.130 Uiso 1 1 calc R . .
H32B H -0.4326 -0.6907 0.2683 0.130 Uiso 1 1 calc R . .
H32C H -0.4422 -0.6234 0.1844 0.130 Uiso 1 1 calc R . .
C33 C 0.1378(2) 0.20097(15) 0.32589(16) 0.0380(5) Uani 1 1 d . . .
C34 C 0.1938(2) 0.27903(16) 0.42311(16) 0.0443(5) Uani 1 1 d . . .
H34 H 0.1936 0.2570 0.4832 0.053 Uiso 1 1 calc R . .
C35 C 0.2496(2) 0.38764(17) 0.43422(18) 0.0496(5) Uani 1 1 d . . .
H35 H 0.2852 0.4380 0.5013 0.059 Uiso 1 1 calc R . .
C36 C 0.2541(2) 0.42423(17) 0.34753(19) 0.0494(6) Uani 1 1 d . . .
C37 C 0.1919(2) 0.34708(17) 0.24889(19) 0.0492(5) Uani 1 1 d . . .
H37 H 0.1880 0.3694 0.1883 0.059 Uiso 1 1 calc R . .
C38 C 0.1361(2) 0.23875(16) 0.23913(17) 0.0432(5) Uani 1 1 d . . .
H38 H 0.0956 0.1889 0.1718 0.052 Uiso 1 1 calc R . .
C39 C 0.3638(3) 0.61184(19) 0.4589(2) 0.0762(8) Uani 1 1 d . . .
H39A H 0.2815 0.6174 0.4792 0.114 Uiso 1 1 calc R . .
H39B H 0.4070 0.6824 0.4537 0.114 Uiso 1 1 calc R . .
H39C H 0.4338 0.5897 0.5113 0.114 Uiso 1 1 calc R . .
C40 C 0.3085(3) 0.5696(2) 0.2675(3) 0.0767(8) Uani 1 1 d . . .
H40A H 0.3410 0.5215 0.2212 0.115 Uiso 1 1 calc R . .
H40B H 0.3686 0.6433 0.2892 0.115 Uiso 1 1 calc R . .
H40C H 0.2096 0.5696 0.2305 0.115 Uiso 1 1 calc R . .

loop_
_atom_site_aniso_label
_atom_site_aniso_U_11
_atom_site_aniso_U_22
_atom_site_aniso_U_33
_atom_site_aniso_U_23
_atom_site_aniso_U_13
_atom_site_aniso_U_12
N1 0.0387(9) 0.0407(9) 0.0469(10) 0.0223(8) 0.0221(8) 0.0144(7)
N2 0.0326(9) 0.0361(9) 0.0347(8) 0.0051(7) 0.0134(7) 0.0062(7)
N3 0.0559(13) 0.0430(11) 0.1110(18) 0.0325(11) 0.0366(13) 0.0106(10)
N4 0.0883(16) 0.0367(11) 0.0865(16) 0.0212(11) 0.0325(13) 0.0083(11)
C1 0.0281(9) 0.0371(10) 0.0314(9) 0.0127(8) 0.0101(8) 0.0073(8)
C2 0.0316(10) 0.0400(11) 0.0346(10) 0.0120(8) 0.0146(8) 0.0097(8)
C3 0.0315(10) 0.0393(11) 0.0331(10) 0.0069(8) 0.0114(8) 0.0069(8)
C4 0.0271(9) 0.0336(10) 0.0313(9) 0.0071(8) 0.0091(8) 0.0065(8)
C5 0.0289(10) 0.0347(10) 0.0331(10) 0.0102(8) 0.0108(8) 0.0065(8)
C6 0.0376(11) 0.0407(11) 0.0400(11) 0.0117(9) 0.0193(9) 0.0103(9)
C7 0.0422(11) 0.0376(11) 0.0410(11) 0.0101(9) 0.0188(9) 0.0152(9)
C8 0.0327(10) 0.0330(10) 0.0364(10) 0.0117(8) 0.0099(8) 0.0089(8)
C9 0.0339(11) 0.0605(13) 0.0394(11) 0.0207(10) 0.0158(9) 0.0110(10)
C10 0.0456(13) 0.0945(19) 0.0413(12) 0.0265(12) 0.0135(11) 0.0130(13)
C11 0.0483(18) 0.324(7) 0.075(2) 0.119(3) 0.0071(16) 0.006(3)
C12 0.169(5) 0.277(7) 0.252(7) 0.231(7) -0.079(5) -0.087(5)
C13 0.0326(10) 0.0346(10) 0.0329(10) 0.0069(8) 0.0145(8) 0.0075(8)
C14 0.0457(13) 0.0431(12) 0.0498(13) 0.0179(10) 0.0117(11) 0.0032(10)
C15 0.0398(12) 0.0466(13) 0.0522(13) 0.0050(11) 0.0094(11) -0.0029(10)
C16 0.0358(11) 0.0626(14) 0.0367(11) 0.0064(10) 0.0091(9) 0.0174(11)
C17 0.0476(13) 0.0521(13) 0.0421(12) 0.0168(10) 0.0154(10) 0.0224(11)
C18 0.0381(11) 0.0350(11) 0.0411(11) 0.0101(9) 0.0122(9) 0.0083(9)
C19 0.0410(12) 0.0450(12) 0.0390(11) 0.0034(9) 0.0183(10) 0.0072(9)
C20 0.0469(13) 0.0588(14) 0.0464(12) 0.0027(11) 0.0209(11) 0.0141(11)
C21 0.0680(17) 0.0737(18) 0.0636(16) 0.0022(14) 0.0366(14) 0.0295(14)
C22 0.094(2) 0.0644(17) 0.0712(18) -0.0098(14) 0.0432(17) 0.0244(16)
C23 0.078(2) 0.0616(17) 0.0673(17) -0.0209(13) 0.0281(15) 0.0023(14)
C24 0.0498(14) 0.0574(15) 0.0556(14) -0.0083(12) 0.0198(12) 0.0041(11)
C25 0.0334(10) 0.0348(10) 0.0368(10) 0.0093(8) 0.0157(9) 0.0058(8)
C26 0.0340(11) 0.0422(12) 0.0612(14) 0.0159(10) 0.0215(10) 0.0105(9)
C27 0.0462(13) 0.0423(12) 0.0800(17) 0.0227(12) 0.0275(12) 0.0169(10)
C28 0.0472(13) 0.0371(12) 0.0612(14) 0.0165(10) 0.0246(11) 0.0064(10)
C29 0.0340(11) 0.0447(12) 0.0583(14) 0.0153(10) 0.0196(10) 0.0045(9)
C30 0.0359(11) 0.0386(11) 0.0484(12) 0.0145(9) 0.0181(9) 0.0100(9)
C31 0.102(3) 0.0525(17) 0.227(5) 0.067(2) 0.088(3) 0.0314(17)
C32 0.0701(19) 0.0532(16) 0.128(3) 0.0318(17) 0.0321(19) -0.0076(14)
C33 0.0357(11) 0.0340(10) 0.0465(12) 0.0142(9) 0.0143(9) 0.0120(8)
C34 0.0494(13) 0.0401(12) 0.0428(12) 0.0134(9) 0.0138(10) 0.0135(10)
C35 0.0529(14) 0.0372(12) 0.0521(13) 0.0088(10) 0.0133(11) 0.0101(10)
C36 0.0489(13) 0.0346(11) 0.0680(15) 0.0197(11) 0.0211(12) 0.0129(10)
C37 0.0517(13) 0.0444(13) 0.0591(14) 0.0264(11) 0.0210(11) 0.0153(10)
C38 0.0440(12) 0.0401(12) 0.0462(12) 0.0167(9) 0.0130(10) 0.0131(9)
C39 0.0723(18) 0.0368(14) 0.104(2) 0.0144(14) 0.0205(17) 0.0034(12)
C40 0.091(2) 0.0529(15) 0.120(2) 0.0468(16) 0.0633(19) 0.0267(14)

loop_
_atom_type_symbol
_atom_type_description
_atom_type_scat_dispersion_real
_atom_type_scat_dispersion_imag
_atom_type_scat_source
C C 0.0033 0.0016 'International Tables Vol C Tables 4.2.6.8 and 6.1.1.4'
H H 0.0000 0.0000 'International Tables Vol C Tables 4.2.6.8 and 6.1.1.4'
N N 0.0061 0.0033 'International Tables Vol C Tables 4.2.6.8 and 6.1.1.4'

loop_
_geom_angle_atom_site_label_1
_geom_angle_atom_site_label_2
_geom_angle_atom_site_label_3
_geom_angle
_geom_angle_site_symmetry_1
_geom_angle_site_symmetry_3
_geom_angle_publ_flag
C1 N1 C2 120.09(15) . . ?
C1 N1 H1 120.0 . . ?
C2 N1 H1 120.0 . . ?
C3 N2 C4 119.97(16) . . ?
C28 N3 C31 118.9(2) . . ?
C28 N3 C32 119.0(2) . . ?
C31 N3 C32 116.3(2) . . ?
C36 N4 C40 120.5(2) . . ?
C36 N4 C39 119.5(2) . . ?
C40 N4 C39 118.3(2) . . ?
N1 C1 C4 116.80(16) . . ?
N1 C1 C8 121.89(16) . . ?
C4 C1 C8 121.25(16) . . ?
N1 C2 C3 106.19(14) . . ?
N1 C2 C13 110.34(15) . . ?
C3 C2 C13 111.42(15) . . ?
N1 C2 C9 105.22(15) . . ?
C3 C2 C9 112.62(16) . . ?
C13 C2 C9 110.76(15) . . ?
N2 C3 C19 116.00(17) . . ?
N2 C3 C2 123.02(16) . . ?
C19 C3 C2 120.94(16) . . ?
C1 C4 N2 120.03(16) . . ?
C1 C4 C5 120.12(16) . . ?
N2 C4 C5 119.69(16) . . ?
C6 C5 C4 117.88(17) . . ?
C6 C5 C25 118.69(16) . . ?
C4 C5 C25 123.43(16) . . ?
C7 C6 C5 121.38(17) . . ?
C7 C6 H6 119.3 . . ?
C5 C6 H6 119.3 . . ?
C6 C7 C8 122.03(18) . . ?
C6 C7 H7 119.0 . . ?
C8 C7 H7 119.0 . . ?
C7 C8 C1 117.34(17) . . ?
C7 C8 C33 120.99(17) . . ?
C1 C8 C33 121.66(16) . . ?
C10 C9 C2 115.29(16) . . ?
C10 C9 H9A 108.5 . . ?
C2 C9 H9A 108.5 . . ?
C10 C9 H9B 108.5 . . ?
C2 C9 H9B 108.5 . . ?
H9A C9 H9B 107.5 . . ?
C11 C10 C9 113.1(2) . . ?
C11 C10 H10A 109.0 . . ?
C9 C10 H10A 109.0 . . ?
C11 C10 H10B 109.0 . . ?
C9 C10 H10B 109.0 . . ?
H10A C10 H10B 107.8 . . ?
C12 C11 C10 113.7(4) . . ?
C12 C11 H11A 108.8 . . ?
C10 C11 H11A 108.8 . . ?
C12 C11 H11B 108.8 . . ?
C10 C11 H11B 108.8 . . ?
H11A C11 H11B 107.7 . . ?
C11 C12 H12A 109.5 . . ?
C11 C12 H12B 109.5 . . ?
H12A C12 H12B 109.5 . . ?
C11 C12 H12C 109.5 . . ?
H12A C12 H12C 109.5 . . ?
H12B C12 H12C 109.5 . . ?
C18 C13 C14 117.09(18) . . ?
C18 C13 C2 122.92(17) . . ?
C14 C13 C2 119.94(17) . . ?
C15 C14 C13 121.30(19) . . ?
C15 C14 H14 119.4 . . ?
C13 C14 H14 119.4 . . ?
C16 C15 C14 120.3(2) . . ?
C16 C15 H15 119.9 . . ?
C14 C15 H15 119.9 . . ?
C17 C16 C15 119.3(2) . . ?
C17 C16 H16 120.3 . . ?
C15 C16 H16 120.3 . . ?
C16 C17 C18 120.4(2) . . ?
C16 C17 H17 119.8 . . ?
C18 C17 H17 119.8 . . ?
C17 C18 C13 121.58(19) . . ?
C17 C18 H18 119.2 . . ?
C13 C18 H18 119.2 . . ?
C24 C19 C20 118.08(19) . . ?
C24 C19 C3 119.43(18) . . ?
C20 C19 C3 122.42(18) . . ?
C21 C20 C19 120.6(2) . . ?
C21 C20 H20 119.7 . . ?
C19 C20 H20 119.7 . . ?
C22 C21 C20 119.9(2) . . ?
C22 C21 H21 120.0 . . ?
C20 C21 H21 120.0 . . ?
C21 C22 C23 120.4(2) . . ?
C21 C22 H22 119.8 . . ?
C23 C22 H22 119.8 . . ?
C24 C23 C22 119.9(2) . . ?
C24 C23 H23 120.1 . . ?
C22 C23 H23 120.1 . . ?
C23 C24 C19 121.1(2) . . ?
C23 C24 H24 119.4 . . ?
C19 C24 H24 119.4 . . ?
C26 C25 C30 116.38(17) . . ?
C26 C25 C5 122.77(17) . . ?
C30 C25 C5 120.76(17) . . ?
C25 C26 C27 122.22(19) . . ?
C25 C26 H26 118.9 . . ?
C27 C26 H26 118.9 . . ?
C26 C27 C28 121.2(2) . . ?
C26 C27 H27 119.4 . . ?
C28 C27 H27 119.4 . . ?
N3 C28 C29 121.59(19) . . ?
N3 C28 C27 121.6(2) . . ?
C29 C28 C27 116.78(19) . . ?
C30 C29 C28 121.33(19) . . ?
C30 C29 H29 119.3 . . ?
C28 C29 H29 119.3 . . ?
C29 C30 C25 122.10(18) . . ?
C29 C30 H30 118.9 . . ?
C25 C30 H30 118.9 . . ?
N3 C31 H31A 109.5 . . ?
N3 C31 H31B 109.5 . . ?
H31A C31 H31B 109.5 . . ?
N3 C31 H31C 109.5 . . ?
H31A C31 H31C 109.5 . . ?
H31B C31 H31C 109.5 . . ?
N3 C32 H32A 109.5 . . ?
N3 C32 H32B 109.5 . . ?
H32A C32 H32B 109.5 . . ?
N3 C32 H32C 109.5 . . ?
H32A C32 H32C 109.5 . . ?
H32B C32 H32C 109.5 . . ?
C34 C33 C38 116.49(18) . . ?
C34 C33 C8 120.85(18) . . ?
C38 C33 C8 122.66(18) . . ?
C35 C34 C33 122.1(2) . . ?
C35 C34 H34 118.9 . . ?
C33 C34 H34 118.9 . . ?
C34 C35 C36 121.2(2) . . ?
C34 C35 H35 119.4 . . ?
C36 C35 H35 119.4 . . ?
N4 C36 C35 121.8(2) . . ?
N4 C36 C37 121.3(2) . . ?
C35 C36 C37 116.94(19) . . ?
C38 C37 C36 121.0(2) . . ?
C38 C37 H37 119.5 . . ?
C36 C37 H37 119.5 . . ?
C37 C38 C33 122.1(2) . . ?
C37 C38 H38 118.9 . . ?
C33 C38 H38 118.9 . . ?
N4 C39 H39A 109.5 . . ?
N4 C39 H39B 109.5 . . ?
H39A C39 H39B 109.5 . . ?
N4 C39 H39C 109.5 . . ?
H39A C39 H39C 109.5 . . ?
H39B C39 H39C 109.5 . . ?
N4 C40 H40A 109.5 . . ?
N4 C40 H40B 109.5 . . ?
H40A C40 H40B 109.5 . . ?
N4 C40 H40C 109.5 . . ?
H40A C40 H40C 109.5 . . ?
H40B C40 H40C 109.5 . . ?

loop_
_geom_bond_atom_site_label_1
_geom_bond_atom_site_label_2
_geom_bond_distance
_geom_bond_site_symmetry_2
_geom_bond_publ_flag
N1 C1 1.384(2) . ?
N1 C2 1.467(2) . ?
N1 H1 0.8700 . ?
N2 C3 1.292(2) . ?
N2 C4 1.405(2) . ?
N3 C28 1.391(3) . ?
N3 C31 1.443(3) . ?
N3 C32 1.448(3) . ?
N4 C36 1.386(3) . ?
N4 C40 1.433(3) . ?
N4 C39 1.441(3) . ?
C1 C4 1.404(2) . ?
C1 C8 1.406(3) . ?
C2 C3 1.529(3) . ?
C2 C13 1.540(3) . ?
C2 C9 1.548(3) . ?
C3 C19 1.490(3) . ?
C4 C5 1.409(2) . ?
C5 C6 1.394(3) . ?
C5 C25 1.483(2) . ?
C6 C7 1.380(3) . ?
C6 H6 0.9400 . ?
C7 C8 1.386(3) . ?
C7 H7 0.9400 . ?
C8 C33 1.490(3) . ?
C9 C10 1.524(3) . ?
C9 H9A 0.9800 . ?
C9 H9B 0.9800 . ?
C10 C11 1.503(4) . ?
C10 H10A 0.9800 . ?
C10 H10B 0.9800 . ?
C11 C12 1.475(8) . ?
C11 H11A 0.9800 . ?
C11 H11B 0.9800 . ?
C12 H12A 0.9700 . ?
C12 H12B 0.9700 . ?
C12 H12C 0.9700 . ?
C13 C18 1.382(3) . ?
C13 C14 1.391(3) . ?
C14 C15 1.386(3) . ?
C14 H14 0.9400 . ?
C15 C16 1.372(3) . ?
C15 H15 0.9400 . ?
C16 C17 1.369(3) . ?
C16 H16 0.9400 . ?
C17 C18 1.384(3) . ?
C17 H17 0.9400 . ?
C18 H18 0.9400 . ?
C19 C24 1.391(3) . ?
C19 C20 1.396(3) . ?
C20 C21 1.391(3) . ?
C20 H20 0.9400 . ?
C21 C22 1.369(4) . ?
C21 H21 0.9400 . ?
C22 C23 1.381(4) . ?
C22 H22 0.9400 . ?
C23 C24 1.379(3) . ?
C23 H23 0.9400 . ?
C24 H24 0.9400 . ?
C25 C26 1.387(3) . ?
C25 C30 1.391(3) . ?
C26 C27 1.383(3) . ?
C26 H26 0.9400 . ?
C27 C28 1.398(3) . ?
C27 H27 0.9400 . ?
C28 C29 1.394(3) . ?
C29 C30 1.383(3) . ?
C29 H29 0.9400 . ?
C30 H30 0.9400 . ?
C31 H31A 0.9700 . ?
C31 H31B 0.9700 . ?
C31 H31C 0.9700 . ?
C32 H32A 0.9700 . ?
C32 H32B 0.9700 . ?
C32 H32C 0.9700 . ?
C33 C34 1.390(3) . ?
C33 C38 1.392(3) . ?
C34 C35 1.379(3) . ?
C34 H34 0.9400 . ?
C35 C36 1.398(3) . ?
C35 H35 0.9400 . ?
C36 C37 1.399(3) . ?
C37 C38 1.380(3) . ?
C37 H37 0.9400 . ?
C38 H38 0.9400 . ?
C39 H39A 0.9700 . ?
C39 H39B 0.9700 . ?
C39 H39C 0.9700 . ?
C40 H40A 0.9700 . ?
C40 H40B 0.9700 . ?
C40 H40C 0.9700 . ?

loop_
_geom_torsion_atom_site_label_1
_geom_torsion_atom_site_label_2
_geom_torsion_atom_site_label_3
_geom_torsion_atom_site_label_4
_geom_torsion
_geom_torsion_site_symmetry_1
_geom_torsion_site_symmetry_2
_geom_torsion_site_symmetry_3
_geom_torsion_site_symmetry_4
_geom_torsion_publ_flag
C2 N1 C1 C4 -29.9(2) . . . . ?
C2 N1 C1 C8 152.90(17) . . . . ?
C1 N1 C2 C3 42.6(2) . . . . ?
C1 N1 C2 C13 -78.2(2) . . . . ?
C1 N1 C2 C9 162.25(16) . . . . ?
C4 N2 C3 C19 179.46(16) . . . . ?
C4 N2 C3 C2 1.7(3) . . . . ?
N1 C2 C3 N2 -28.7(2) . . . . ?
C13 C2 C3 N2 91.4(2) . . . . ?
C9 C2 C3 N2 -143.40(18) . . . . ?
N1 C2 C3 C19 153.61(17) . . . . ?
C13 C2 C3 C19 -86.2(2) . . . . ?
C9 C2 C3 C19 39.0(2) . . . . ?
N1 C1 C4 N2 -2.0(2) . . . . ?
C8 C1 C4 N2 175.18(16) . . . . ?
N1 C1 C4 C5 -177.51(16) . . . . ?
C8 C1 C4 C5 -0.3(3) . . . . ?
C3 N2 C4 C1 15.9(3) . . . . ?
C3 N2 C4 C5 -168.58(17) . . . . ?
C1 C4 C5 C6 0.0(3) . . . . ?
N2 C4 C5 C6 -175.49(16) . . . . ?
C1 C4 C5 C25 -179.20(17) . . . . ?
N2 C4 C5 C25 5.3(3) . . . . ?
C4 C5 C6 C7 -0.1(3) . . . . ?
C25 C5 C6 C7 179.19(18) . . . . ?
C5 C6 C7 C8 0.4(3) . . . . ?
C6 C7 C8 C1 -0.7(3) . . . . ?
C6 C7 C8 C33 -179.25(18) . . . . ?
N1 C1 C8 C7 177.69(17) . . . . ?
C4 C1 C8 C7 0.6(3) . . . . ?
N1 C1 C8 C33 -3.7(3) . . . . ?
C4 C1 C8 C33 179.20(17) . . . . ?
N1 C2 C9 C10 -63.5(2) . . . . ?
C3 C2 C9 C10 51.7(2) . . . . ?
C13 C2 C9 C10 177.22(19) . . . . ?
C2 C9 C10 C11 163.2(3) . . . . ?
C9 C10 C11 C12 -70.3(4) . . . . ?
N1 C2 C13 C18 112.70(19) . . . . ?
C3 C2 C13 C18 -5.0(2) . . . . ?
C9 C2 C13 C18 -131.20(19) . . . . ?
N1 C2 C13 C14 -64.7(2) . . . . ?
C3 C2 C13 C14 177.56(17) . . . . ?
C9 C2 C13 C14 51.4(2) . . . . ?
C18 C13 C14 C15 1.0(3) . . . . ?
C2 C13 C14 C15 178.60(19) . . . . ?
C13 C14 C15 C16 0.2(3) . . . . ?
C14 C15 C16 C17 -0.9(3) . . . . ?
C15 C16 C17 C18 0.3(3) . . . . ?
C16 C17 C18 C13 1.0(3) . . . . ?
C14 C13 C18 C17 -1.6(3) . . . . ?
C2 C13 C18 C17 -179.13(17) . . . . ?
N2 C3 C19 C24 36.4(3) . . . . ?
C2 C3 C19 C24 -145.8(2) . . . . ?
N2 C3 C19 C20 -140.7(2) . . . . ?
C2 C3 C19 C20 37.1(3) . . . . ?
C24 C19 C20 C21 -0.7(3) . . . . ?
C3 C19 C20 C21 176.4(2) . . . . ?
C19 C20 C21 C22 1.0(4) . . . . ?
C20 C21 C22 C23 -0.4(4) . . . . ?
C21 C22 C23 C24 -0.6(5) . . . . ?
C22 C23 C24 C19 0.9(4) . . . . ?
C20 C19 C24 C23 -0.2(4) . . . . ?
C3 C19 C24 C23 -177.5(2) . . . . ?
C6 C5 C25 C26 -130.9(2) . . . . ?
C4 C5 C25 C26 48.3(3) . . . . ?
C6 C5 C25 C30 45.3(3) . . . . ?
C4 C5 C25 C30 -135.5(2) . . . . ?
C30 C25 C26 C27 0.5(3) . . . . ?
C5 C25 C26 C27 176.9(2) . . . . ?
C25 C26 C27 C28 0.5(4) . . . . ?
C31 N3 C28 C29 168.7(3) . . . . ?
C32 N3 C28 C29 16.3(4) . . . . ?
C31 N3 C28 C27 -11.7(4) . . . . ?
C32 N3 C28 C27 -164.1(3) . . . . ?
C26 C27 C28 N3 179.6(2) . . . . ?
C26 C27 C28 C29 -0.8(3) . . . . ?
N3 C28 C29 C30 179.6(2) . . . . ?
C27 C28 C29 C30 -0.1(3) . . . . ?
C28 C29 C30 C25 1.2(3) . . . . ?
C26 C25 C30 C29 -1.4(3) . . . . ?
C5 C25 C30 C29 -177.86(18) . . . . ?
C7 C8 C33 C34 47.3(3) . . . . ?
C1 C8 C33 C34 -131.2(2) . . . . ?
C7 C8 C33 C38 -131.8(2) . . . . ?
C1 C8 C33 C38 49.7(3) . . . . ?
C38 C33 C34 C35 -2.3(3) . . . . ?
C8 C33 C34 C35 178.59(18) . . . . ?
C33 C34 C35 C36 -0.8(3) . . . . ?
C40 N4 C36 C35 -173.7(2) . . . . ?
C39 N4 C36 C35 -8.7(3) . . . . ?
C40 N4 C36 C37 6.8(3) . . . . ?
C39 N4 C36 C37 171.8(2) . . . . ?
C34 C35 C36 N4 -175.8(2) . . . . ?
C34 C35 C36 C37 3.7(3) . . . . ?
N4 C36 C37 C38 176.0(2) . . . . ?
C35 C36 C37 C38 -3.5(3) . . . . ?
C36 C37 C38 C33 0.4(3) . . . . ?
C34 C33 C38 C37 2.5(3) . . . . ?
C8 C33 C38 C37 -178.41(18) . . . . ?
